data_4037606
loop_
_publ_author_name
'Samala, Srinivas'
'Arigela, Rajesh K.'
'Kant, Ruchir'
'Kundu, Bijoy'

_publ_section_title
;
 Diversity-oriented synthesis of ketoindoloquinoxalines and
 indolotriazoloquinoxalines from 1-(2-nitroaryl)-2-alkynylindoles.
;
_journal_issue 6
_journal_name_full 'The Journal of organic chemistry'
_journal_page_first 2491
_journal_page_last 2500
_journal_paper_doi 10.1021/jo402783p
_journal_volume 79
_journal_year 2014
_chemical_compound_source 'see text'
_chemical_formula_moiety 'C27 H22 N2 O3'
_chemical_formula_sum 'C27 H22 N2 O3'
_chemical_formula_weight 422.47
_chemical_melting_point 187
_chemical_name_common 'Keto Indolo quinoxaline (common name)'
_chemical_name_systematic
;
1. [1,3]dioxolo[4',5':5,6]indolo[1,2-a]quinoxalin-6-yl
(4-(tert-butyl)phenyl)methanone (IUPAC name)
;
_space_group_IT_number 2
_space_group_name_Hall '-P 1'
_space_group_name_H-M_alt 'P -1'
_symmetry_cell_setting triclinic
_symmetry_Int_Tables_number 2
_symmetry_space_group_name_Hall '-P 1'
_symmetry_space_group_name_H-M 'P -1'
_atom_sites_solution_hydrogens geom
_atom_sites_solution_primary direct
_atom_sites_solution_secondary difmap
_cell_angle_alpha 71.951(16)
_cell_angle_beta 77.552(19)
_cell_angle_gamma 80.597(18)
_cell_formula_units_Z 2
_cell_length_a 7.064(3)
_cell_length_b 12.199(5)
_cell_length_c 13.628(5)
_cell_measurement_reflns_used 1553
_cell_measurement_temperature 293(2)
_cell_measurement_theta_max 25.4
_cell_measurement_theta_min 3.1
_cell_volume 1084.4(8)
_computing_cell_refinement
;
CrystalClear-SM Expert 2.1 b24 (Rigaku, 2012)
;
_computing_data_collection
;
CrystalClear-SM Expert 2.1 b24 (Rigaku, 2012)
;
_computing_data_reduction
;
CrystalClear-SM Expert 2.1 b24 (Rigaku, 2012)
;
_computing_molecular_graphics 'SHELXTL (Bruker, 1997)'
_computing_publication_material 'PLATON (Spek, 2003)'
_computing_structure_refinement 'SHELXL-97 (Sheldrick, 1997)'
_computing_structure_solution 'SHELXS-97 (Sheldrick, 1990)'
_diffrn_ambient_temperature 293(2)
_diffrn_detector CCD
_diffrn_detector_area_resol_mean 28.5714
_diffrn_measured_fraction_theta_full 0.976
_diffrn_measured_fraction_theta_max 0.976
_diffrn_measurement_device
;
AFC12 (Right): Kappa 3 circle
;
_diffrn_measurement_device_type
;
Rigaku Saturn724+ (4x4 bin mode)
;
_diffrn_measurement_method 'profile data from \w-scans'
_diffrn_measurement_specimen_support Fiber
_diffrn_radiation_monochromator Confocal
_diffrn_radiation_type 'Mo K\a'
_diffrn_radiation_wavelength 0.71075
_diffrn_reflns_av_R_equivalents 0.0424
_diffrn_reflns_av_sigmaI/netI 0.0676
_diffrn_reflns_limit_h_max 8
_diffrn_reflns_limit_h_min -7
_diffrn_reflns_limit_k_max 8
_diffrn_reflns_limit_k_min -14
_diffrn_reflns_limit_l_max 16
_diffrn_reflns_limit_l_min -16
_diffrn_reflns_number 8524
_diffrn_reflns_theta_full 25.36
_diffrn_reflns_theta_max 25.36
_diffrn_reflns_theta_min 3.11
_diffrn_source MicroMax003_Mo
_diffrn_source_current 0.6
_diffrn_source_power 0.0
_diffrn_source_voltage 50.0
_exptl_absorpt_coefficient_mu 0.085
_exptl_absorpt_correction_T_max 0.9815
_exptl_absorpt_correction_T_min 0.9531
_exptl_absorpt_correction_type multi-scan
_exptl_absorpt_process_details 'REQAB (Rigaku, 1998)'
_exptl_crystal_colour Colorless
_exptl_crystal_density_diffrn 1.294
_exptl_crystal_density_method 'Not Measured'
_exptl_crystal_description Block
_exptl_crystal_F_000 444
_exptl_crystal_size_max 0.570
_exptl_crystal_size_mid 0.370
_exptl_crystal_size_min 0.220
_refine_diff_density_max 0.532
_refine_diff_density_min -0.283
_refine_diff_density_rms 0.052
_refine_ls_extinction_coef 0.052(11)
_refine_ls_extinction_expression Fc^*^=kFc[1+0.001xFc^2^\l^3^/sin(2\q)]^-1/4^
_refine_ls_extinction_method SHELXL
_refine_ls_goodness_of_fit_ref 1.015
_refine_ls_hydrogen_treatment constr
_refine_ls_matrix_type full
_refine_ls_number_parameters 293
_refine_ls_number_reflns 3884
_refine_ls_number_restraints 0
_refine_ls_restrained_S_all 1.015
_refine_ls_R_factor_all 0.0904
_refine_ls_R_factor_gt 0.0650
_refine_ls_shift/su_max 0.881
_refine_ls_shift/su_mean 0.028
_refine_ls_structure_factor_coef Fsqd
_refine_ls_weighting_details 'calc w=1/[\s^2^(Fo^2^)+(0.1241P)^2^+0.0000P] where P=(Fo^2^+2Fc^2^)/3'
_refine_ls_weighting_scheme calc
_refine_ls_wR_factor_gt 0.1892
_refine_ls_wR_factor_ref 0.2097
_reflns_number_gt 2133
_reflns_number_total 3884
_reflns_threshold_expression >2sigma(I)
_cod_data_source_file jo402783p_si_002.cif
_cod_data_source_block xrf05062013a
_cod_depositor_comments
;
The following automatic conversions were performed:

data item '_exptl_absorpt_correction_type' value 'Multi-scan' was
changed to 'multi-scan' in accordance with the
/home/saulius/struct/COD-crude-data/automatic-downloads/DataCite-retrospective/ACS/depositions/lib/dictionaries/cif_core.dic
dictionary named 'cif_core.dic' version 2.4.2 last updated on
2011-04-26.

data item '_symmetry_cell_setting' value 'Triclinic' was changed to
'triclinic' in accordance with the
/home/saulius/struct/COD-crude-data/automatic-downloads/DataCite-retrospective/ACS/depositions/lib/dictionaries/cif_core.dic
dictionary named 'cif_core.dic' version 2.4.2 last updated on
2011-04-26.

Automatic conversion script
Id: cif_fix_values 6909 2019-04-08 15:41:33Z antanas 
;
_cod_database_code 4037606

loop_
_symmetry_equiv_pos_site_id
_symmetry_equiv_pos_as_xyz
1 x,y,z
2 -x,-y,-z

loop_
_atom_site_aniso_label
_atom_site_aniso_U_11
_atom_site_aniso_U_22
_atom_site_aniso_U_33
_atom_site_aniso_U_23
_atom_site_aniso_U_13
_atom_site_aniso_U_12
O1 0.0943 0.0374 0.0741 -0.0192 -0.0351 0.0129
O2 0.0802 0.0459 0.0844 -0.0346 -0.0244 0.0082
O3 0.1069 0.0611 0.0564 -0.0062 -0.0351 -0.0266
N1 0.0376 0.0334 0.0342 -0.0095 -0.0035 -0.0082
N2 0.0622 0.0371 0.0435 -0.0055 -0.0147 -0.0120
C1 0.1160 0.0418 0.0950 -0.0258 -0.0496 0.0091
C2 0.0443 0.0358 0.0535 -0.0123 -0.0138 0.0006
C3 0.0456 0.0379 0.0469 -0.0159 -0.0116 -0.0029
C4 0.0309 0.0378 0.0387 -0.0131 -0.0017 -0.0084
C5 0.0367 0.0377 0.0365 -0.0112 -0.0007 -0.0108
C6 0.0664 0.0401 0.0385 -0.0088 -0.0094 -0.0044
C7 0.0811 0.0490 0.0377 -0.0144 -0.0068 -0.0087
C8 0.0831 0.0487 0.0448 -0.0202 -0.0093 -0.0070
C9 0.0738 0.0387 0.0518 -0.0146 -0.0107 -0.0075
C10 0.0508 0.0365 0.0402 -0.0079 -0.0066 -0.0121
C11 0.0475 0.0413 0.0378 -0.0066 -0.0081 -0.0160
C12 0.0411 0.0405 0.0336 -0.0066 -0.0043 -0.0126
C13 0.0509 0.0489 0.0362 -0.0132 -0.0004 -0.0139
C14 0.0383 0.0448 0.0426 -0.0154 -0.0008 -0.0106
C15 0.0496 0.0512 0.0516 -0.0267 -0.0067 -0.0040
C16 0.0422 0.0412 0.0684 -0.0266 -0.0080 -0.0011
C17 0.0653 0.0468 0.0399 -0.0057 -0.0111 -0.0122
C18 0.0612 0.0443 0.0381 -0.0074 -0.0128 -0.0079
C19 0.0792 0.0571 0.0650 0.0138 -0.0319 -0.0209
C20 0.0818 0.0664 0.0751 0.0081 -0.0251 -0.0309
C21 0.0833 0.0468 0.0400 -0.0048 -0.0103 -0.0125
C22 0.0988 0.0451 0.0391 -0.0027 -0.0241 -0.0012
C23 0.0710 0.0505 0.0416 -0.0084 -0.0191 -0.0058
C24 0.1023 0.0565 0.0571 -0.0019 -0.0032 -0.0222
C25 0.3218 0.1762 0.2713 0.1119 -0.1734 -0.1843
C26 0.2218 0.1716 0.0918 -0.0053 0.0422 -0.1049
C27 0.3281 0.0363 0.5469 0.0026 0.3041 -0.0168

loop_
_atom_site_label
_atom_site_type_symbol
_atom_site_thermal_displace_type
_atom_site_fract_x
_atom_site_fract_y
_atom_site_fract_z
_atom_site_occupancy
_atom_site_U_iso_or_equiv
O1 O Uani 0.12522 1.33299 -0.13754 1.000 0.0670
O2 O Uani 0.13344 1.36429 0.01984 1.000 0.0666
O3 O Uani 0.48180 0.72250 0.29858 1.000 0.0719
N1 N Uani 0.28215 0.91160 0.01429 1.000 0.0350
N2 N Uani 0.38081 0.67040 0.08282 1.000 0.0473
C1 C Uani 0.11737 1.41969 -0.08640 1.000 0.0799
C2 C Uani 0.16415 1.22856 -0.06600 1.000 0.0444
C3 C Uani 0.19591 1.12318 -0.08290 1.000 0.0422
C4 C Uani 0.23653 1.02968 0.00356 1.000 0.0354
C5 C Uani 0.30456 0.84632 -0.05721 1.000 0.0369
C6 C Uani 0.28381 0.89391 -0.16132 1.000 0.0490
C7 C Uani 0.31456 0.82493 -0.22697 1.000 0.0558
C8 C Uani 0.36550 0.70807 -0.19142 1.000 0.0576
C9 C Uani 0.38669 0.65948 -0.08966 1.000 0.0542
C10 C Uani 0.35601 0.72675 -0.01964 1.000 0.0425
C11 C Uani 0.36096 0.73335 0.14670 1.000 0.0418
C12 C Uani 0.31253 0.85618 0.11799 1.000 0.0387
C13 C Uani 0.28838 0.93772 0.17139 1.000 0.0452
C14 C Uani 0.24151 1.04598 0.10159 1.000 0.0414
C15 C Uani 0.20743 1.15929 0.11480 1.000 0.0485
C16 C Uani 0.16957 1.24638 0.02986 1.000 0.0487
C17 C Uani 0.40461 0.67226 0.25515 1.000 0.0512
C18 C Uani 0.35084 0.55235 0.30813 1.000 0.0479
C19 C Uani 0.19394 0.51350 0.29126 1.000 0.0697
C20 C Uani 0.13292 0.40697 0.35172 1.000 0.0765
C21 C Uani 0.22549 0.33482 0.42934 1.000 0.0579
C22 C Uani 0.38820 0.37426 0.44476 1.000 0.0620
C23 C Uani 0.44919 0.47983 0.38598 1.000 0.0540
C24 C Uani 0.15702 0.21921 0.49726 1.000 0.0754
C25 C Uani -0.03691 0.20208 0.47795 1.000 0.2595
C26 C Uani 0.10548 0.22040 0.60806 1.000 0.1703
C27 C Uani 0.29190 0.12697 0.48268 1.000 0.3843
H1A H Uiso 0.22321 1.46762 -0.12027 1.000 0.0959
H1B H Uiso -0.00488 1.46899 -0.09056 1.000 0.0959
H3 H Uiso 0.19126 1.11313 -0.14723 1.000 0.0507
H6 H Uiso 0.24883 0.97306 -0.18673 1.000 0.0587
H7 H Uiso 0.30062 0.85796 -0.29669 1.000 0.0670
H8 H Uiso 0.38551 0.66217 -0.23670 1.000 0.0691
H9 H Uiso 0.42218 0.58018 -0.06601 1.000 0.0651
H13 H Uiso 0.30078 0.92381 0.24089 1.000 0.0542
H15 H Uiso 0.21105 1.17240 0.17802 1.000 0.0582
H19 H Uiso 0.12685 0.55909 0.23844 1.000 0.0837
H20 H Uiso 0.02400 0.38374 0.33873 1.000 0.0918
H22 H Uiso 0.45725 0.32766 0.49635 1.000 0.0744
H23 H Uiso 0.55840 0.50327 0.39849 1.000 0.0648
H25A H Uiso -0.02209 0.19491 0.40844 1.000 0.3892
H25B H Uiso -0.12921 0.26750 0.48497 1.000 0.3892
H25C H Uiso -0.08292 0.13292 0.52816 1.000 0.3892
H26A H Uiso 0.04968 0.15040 0.64997 1.000 0.2554
H26B H Uiso 0.01267 0.28602 0.61373 1.000 0.2554
H26C H Uiso 0.22063 0.22556 0.63239 1.000 0.2554
H27A H Uiso 0.31435 0.12763 0.41048 1.000 0.5764
H27B H Uiso 0.24270 0.05554 0.52617 1.000 0.5764
H27C H Uiso 0.41211 0.13385 0.50128 1.000 0.5764

loop_
_atom_type_symbol
_atom_type_description
_atom_type_scat_dispersion_real
_atom_type_scat_dispersion_imag
_atom_type_scat_source
O O 0.0106 0.0060 'International Tables Vol C Tables 4.2.6.8 and 6.1.1.4'
N N 0.0061 0.0033 'International Tables Vol C Tables 4.2.6.8 and 6.1.1.4'
H H 0.0000 0.0000 'International Tables Vol C Tables 4.2.6.8 and 6.1.1.4'
C C 0.0033 0.0016 'International Tables Vol C Tables 4.2.6.8 and 6.1.1.4'

loop_
_geom_angle_atom_site_label_1
_geom_angle_atom_site_label_2
_geom_angle_atom_site_label_3
_geom_angle
_geom_angle_publ_flag
C1 O1 C2 106.35 yes
C1 O2 C16 106.35 yes
C4 N1 C5 132.04 yes
C4 N1 C12 108.00 yes
C5 N1 C12 119.94 yes
C10 N2 C11 117.66 yes
O1 C1 O2 108.56 yes
O1 C2 C3 126.69 yes
O1 C2 C16 109.64 yes
C3 C2 C16 123.66 no
C2 C3 C4 115.32 no
N1 C4 C3 131.35 yes
N1 C4 C14 106.80 yes
C3 C4 C14 121.83 no
N1 C5 C6 123.88 yes
N1 C5 C10 116.81 yes
C6 C5 C10 119.29 no
C5 C6 C7 120.35 no
C6 C7 C8 120.98 no
C7 C8 C9 119.71 no
C8 C9 C10 121.22 no
N2 C10 C5 124.00 yes
N2 C10 C9 117.56 yes
C5 C10 C9 118.44 no
N2 C11 C12 123.99 yes
N2 C11 C17 116.99 yes
C12 C11 C17 118.91 no
N1 C12 C11 117.57 yes
N1 C12 C13 109.20 yes
C11 C12 C13 133.23 no
C12 C13 C14 107.34 no
C4 C14 C13 108.65 no
C4 C14 C15 120.40 no
C13 C14 C15 130.92 no
C14 C15 C16 115.79 no
O2 C16 C2 108.77 yes
O2 C16 C15 128.23 yes
C2 C16 C15 123.00 no
O3 C17 C11 119.48 yes
O3 C17 C18 121.07 yes
C11 C17 C18 119.44 no
C17 C18 C19 122.44 no
C17 C18 C23 119.84 no
C19 C18 C23 117.37 no
C18 C19 C20 120.89 no
C19 C20 C21 122.87 no
C20 C21 C22 115.87 no
C20 C21 C24 123.12 no
C22 C21 C24 121.00 no
C21 C22 C23 121.82 no
C18 C23 C22 121.16 no
C21 C24 C25 111.96 no
C21 C24 C26 109.54 no
C21 C24 C27 111.97 no
C25 C24 C26 100.77 no
C25 C24 C27 109.27 no
C26 C24 C27 112.85 no
O1 C1 H1A 110.00 no
O1 C1 H1B 110.00 no
O2 C1 H1A 110.00 no
O2 C1 H1B 110.00 no
H1A C1 H1B 108.00 no
C2 C3 H3 122.00 no
C4 C3 H3 122.00 no
C5 C6 H6 120.00 no
C7 C6 H6 120.00 no
C6 C7 H7 120.00 no
C8 C7 H7 120.00 no
C7 C8 H8 120.00 no
C9 C8 H8 120.00 no
C8 C9 H9 119.00 no
C10 C9 H9 119.00 no
C12 C13 H13 126.00 no
C14 C13 H13 126.00 no
C14 C15 H15 122.00 no
C16 C15 H15 122.00 no
C18 C19 H19 120.00 no
C20 C19 H19 120.00 no
C19 C20 H20 119.00 no
C21 C20 H20 119.00 no
C21 C22 H22 119.00 no
C23 C22 H22 119.00 no
C18 C23 H23 119.00 no
C22 C23 H23 119.00 no
C24 C25 H25A 109.00 no
C24 C25 H25B 109.00 no
C24 C25 H25C 109.00 no
H25A C25 H25B 109.00 no
H25A C25 H25C 109.00 no
H25B C25 H25C 109.00 no
C24 C26 H26A 109.00 no
C24 C26 H26B 109.00 no
C24 C26 H26C 109.00 no
H26A C26 H26B 109.00 no
H26A C26 H26C 109.00 no
H26B C26 H26C 109.00 no
C24 C27 H27A 109.00 no
C24 C27 H27B 109.00 no
C24 C27 H27C 109.00 no
H27A C27 H27B 109.00 no
H27A C27 H27C 109.00 no
H27B C27 H27C 109.00 no

loop_
_geom_bond_atom_site_label_1
_geom_bond_atom_site_label_2
_geom_bond_distance
_geom_bond_publ_flag
O1 C1 1.4242 yes
O1 C2 1.3714 yes
O2 C1 1.4160 yes
O2 C16 1.3878 yes
O3 C17 1.2232 yes
N1 C4 1.3923 yes
N1 C5 1.4078 yes
N1 C12 1.4112 yes
N2 C10 1.3872 yes
N2 C11 1.3014 yes
C2 C3 1.3501 no
C2 C16 1.3985 no
C3 C4 1.4063 no
C4 C14 1.4188 no
C5 C6 1.3867 no
C5 C10 1.4021 no
C6 C7 1.3707 no
C7 C8 1.3696 no
C8 C9 1.3595 no
C9 C10 1.4033 no
C11 C12 1.4290 no
C11 C17 1.5080 no
C12 C13 1.3740 no
C13 C14 1.4046 no
C14 C15 1.4239 no
C15 C16 1.3486 no
C17 C18 1.4880 no
C18 C19 1.3619 no
C18 C23 1.3879 no
C19 C20 1.3856 no
C20 C21 1.3618 no
C21 C22 1.3943 no
C21 C24 1.5168 no
C22 C23 1.3708 no
C24 C25 1.5075 no
C24 C26 1.4790 no
C24 C27 1.3857 no
C1 H1A 0.9700 no
C1 H1B 0.9700 no
C3 H3 0.9300 no
C6 H6 0.9300 no
C7 H7 0.9300 no
C8 H8 0.9300 no
C9 H9 0.9300 no
C13 H13 0.9300 no
C15 H15 0.9300 no
C19 H19 0.9300 no
C20 H20 0.9300 no
C22 H22 0.9300 no
C23 H23 0.9300 no
C25 H25A 0.9600 no
C25 H25B 0.9600 no
C25 H25C 0.9600 no
C26 H26A 0.9600 no
C26 H26B 0.9600 no
C26 H26C 0.9600 no
C27 H27A 0.9600 no
C27 H27B 0.9600 no
C27 H27C 0.9600 no

loop_
_geom_contact_atom_site_label_1
_geom_contact_atom_site_label_2
_geom_contact_distance
_geom_contact_site_symmetry_2
_geom_contact_publ_flag
O1 C17 3.3621 2_675 no
O1 C19 3.3472 2_575 no
O2 C1 3.1890 2_585 no
O3 C13 2.9653 . no
O1 H19 2.4400 2_575 no
O2 H1B 2.4700 2_585 no
O3 H13 2.5500 . no
O3 H23 2.6200 . no
O3 H22 2.7800 2_666 no
O3 H26C 2.7100 2_666 no
N1 N2 2.8149 . no
N1 C3 3.3645 2_575 no
N1 C14 3.4433 2_675 no
N2 N1 2.8149 . no
N2 C19 3.0519 . no
N2 C16 3.3855 2_675 no
N2 H19 2.6300 . no
C1 O2 3.1890 2_585 no
C1 C1 3.4999 2_585 no
C2 C11 3.3587 2_675 no
C2 C5 3.5011 2_575 no
C3 C6 3.2170 . no
C3 C12 3.4416 2_675 no
C3 N1 3.3645 2_575 no
C4 C12 3.5461 2_675 no
C4 C4 3.5601 2_575 no
C5 C14 3.5245 2_675 no
C5 C15 3.3607 2_675 no
C5 C2 3.5011 2_575 no
C6 C15 3.5209 2_575 no
C6 C3 3.2170 . no
C10 C16 3.3893 2_675 no
C10 C15 3.4183 2_675 no
C11 C2 3.3587 2_675 no
C12 C4 3.5461 2_675 no
C12 C3 3.4416 2_675 no
C13 O3 2.9653 . no
C14 C5 3.5245 2_675 no
C14 N1 3.4433 2_675 no
C15 C6 3.5209 2_575 no
C15 C10 3.4183 2_675 no
C15 C5 3.3607 2_675 no
C16 N2 3.3855 2_675 no
C16 C10 3.3893 2_675 no
C17 O1 3.3621 2_675 no
C19 O1 3.3472 2_575 no
C19 N2 3.0519 . no
C23 C23 3.5271 2_666 no
C1 H19 2.9000 2_575 no
C1 H1B 3.0200 2_585 no
C3 H6 2.5800 . no
C4 H6 2.8600 . no
C6 H3 2.7000 . no
C8 H1A 3.0600 1_545 no
C9 H1A 2.9500 1_545 no
C11 H19 2.7300 . no
C13 H26A 3.0800 2_566 no
C17 H13 2.9900 . no
C20 H25B 2.7000 . no
C20 H25A 2.7900 . no
C22 H26C 2.7800 . no
C22 H8 3.0600 2_665 no
C22 H23 3.0700 2_666 no
C22 H27C 2.7800 . no
C23 H8 3.0000 2_665 no
C23 H23 3.0000 2_666 no
C25 H20 2.4600 . no
C26 H22 2.9000 . no
C27 H22 2.9500 . no
H1A C8 3.0600 1_565 no
H1A C9 2.9500 1_565 no
H1A H9 2.4700 1_565 no
H1B O2 2.4700 2_585 no
H1B C1 3.0200 2_585 no
H1B H19 2.4900 2_575 no
H3 C6 2.7000 . no
H3 H6 1.9000 . no
H6 C3 2.5800 . no
H6 C4 2.8600 . no
H6 H3 1.9000 . no
H8 C22 3.0600 2_665 no
H8 C23 3.0000 2_665 no
H9 H1A 2.4700 1_545 no
H9 H9 2.5000 2_665 no
H13 O3 2.5500 . no
H13 C17 2.9900 . no
H19 N2 2.6300 . no
H19 C11 2.7300 . no
H19 O1 2.4400 2_575 no
H19 C1 2.9000 2_575 no
H19 H1B 2.4900 2_575 no
H20 C25 2.4600 . no
H20 H25A 2.2500 . no
H20 H25B 2.2300 . no
H22 C26 2.9000 . no
H22 C27 2.9500 . no
H22 H26C 2.3900 . no
H22 H27C 2.4200 . no
H22 O3 2.7800 2_666 no
H23 O3 2.6200 . no
H23 C22 3.0700 2_666 no
H23 C23 3.0000 2_666 no
H25A C20 2.7900 . no
H25A H20 2.2500 . no
H25A H27A 2.3900 . no
H25B C20 2.7000 . no
H25B H20 2.2300 . no
H25B H26B 2.2800 . no
H25C H26A 2.1500 . no
H25C H27B 2.3400 . no
H26A H25C 2.1500 . no
H26A H27B 2.4000 . no
H26A C13 3.0800 2_566 no
H26B H25B 2.2800 . no
H26C C22 2.7800 . no
H26C H22 2.3900 . no
H26C H27C 2.4400 . no
H26C O3 2.7100 2_666 no
H27A H25A 2.3900 . no
H27B H25C 2.3400 . no
H27B H26A 2.4000 . no
H27C C22 2.7800 . no
H27C H22 2.4200 . no
H27C H26C 2.4400 . no

loop_
_geom_hbond_atom_site_label_D
_geom_hbond_atom_site_label_H
_geom_hbond_atom_site_label_A
_geom_hbond_distance_DH
_geom_hbond_distance_HA
_geom_hbond_distance_DA
_geom_hbond_angle_DHA
_geom_hbond_site_symmetry_A
_geom_hbond_publ_flag
C1 H1B O2 0.9700 2.4700 3.1890 130.00 2_585 yes
C13 H13 O3 0.9300 2.5500 2.9653 108.00 . yes
C19 H19 O1 0.9300 2.4400 3.3472 165.00 2_575 yes

loop_
_geom_torsion_atom_site_label_1
_geom_torsion_atom_site_label_2
_geom_torsion_atom_site_label_3
_geom_torsion_atom_site_label_4
_geom_torsion
_geom_torsion_publ_flag
C2 O1 C1 O2 -5.62 no
C1 O1 C2 C3 -175.68 no
C1 O1 C2 C16 3.45 no
C16 O2 C1 O1 5.63 no
C1 O2 C16 C15 175.58 no
C1 O2 C16 C2 -3.50 no
C4 N1 C5 C6 0.42 no
C5 N1 C12 C13 178.11 no
C12 N1 C5 C10 0.39 no
C4 N1 C12 C11 179.81 no
C5 N1 C12 C11 -1.54 no
C4 N1 C12 C13 -0.54 no
C5 N1 C4 C3 0.62 no
C12 N1 C5 C6 -177.85 no
C4 N1 C5 C10 178.66 no
C12 N1 C4 C14 0.63 no
C5 N1 C4 C14 -177.79 no
C12 N1 C4 C3 179.04 no
C11 N2 C10 C9 177.00 no
C11 N2 C10 C5 -2.26 no
C10 N2 C11 C17 -175.09 no
C10 N2 C11 C12 0.97 no
O1 C2 C16 O2 0.02 no
O1 C2 C16 C15 -179.12 no
C16 C2 C3 C4 -0.20 no
C3 C2 C16 C15 0.04 no
C3 C2 C16 O2 179.18 no
O1 C2 C3 C4 178.82 no
C2 C3 C4 C14 0.58 no
C2 C3 C4 N1 -177.63 no
N1 C4 C14 C13 -0.51 no
C3 C4 C14 C15 -0.81 no
N1 C4 C14 C15 177.79 no
C3 C4 C14 C13 -179.10 no
N1 C5 C6 C7 177.76 no
C10 C5 C6 C7 -0.44 no
N1 C5 C10 N2 1.57 no
N1 C5 C10 C9 -177.69 no
C6 C5 C10 N2 179.90 no
C6 C5 C10 C9 0.64 no
C5 C6 C7 C8 0.23 no
C6 C7 C8 C9 -0.23 no
C7 C8 C9 C10 0.44 no
C8 C9 C10 C5 -0.65 no
C8 C9 C10 N2 -179.96 no
N2 C11 C12 N1 0.87 no
C12 C11 C17 C18 146.97 no
N2 C11 C12 C13 -178.67 no
C17 C11 C12 N1 176.86 no
C17 C11 C12 C13 -2.68 no
N2 C11 C17 O3 143.98 no
N2 C11 C17 C18 -36.77 no
C12 C11 C17 O3 -32.29 no
N1 C12 C13 C14 0.22 no
C11 C12 C13 C14 179.79 no
C12 C13 C14 C15 -177.88 no
C12 C13 C14 C4 0.18 no
C4 C14 C15 C16 0.60 no
C13 C14 C15 C16 178.47 no
C14 C15 C16 C2 -0.24 no
C14 C15 C16 O2 -179.20 no
O3 C17 C18 C19 148.05 no
O3 C17 C18 C23 -24.92 no
C11 C17 C18 C19 -31.20 no
C11 C17 C18 C23 155.83 no
C17 C18 C19 C20 -171.47 no
C23 C18 C19 C20 1.67 no
C17 C18 C23 C22 172.12 no
C19 C18 C23 C22 -1.20 no
C18 C19 C20 C21 -0.98 no
C19 C20 C21 C22 -0.25 no
C19 C20 C21 C24 178.72 no
C20 C21 C22 C23 0.73 no
C24 C21 C22 C23 -178.26 no
C20 C21 C24 C25 -7.45 no
C20 C21 C24 C26 -118.35 no
C20 C21 C24 C27 115.67 no
C22 C21 C24 C25 171.47 no
C22 C21 C24 C26 60.56 no
C22 C21 C24 C27 -65.41 no
C21 C22 C23 C18 0.00 no
